data_2216153
loop_
_publ_author_name
'Liu, Wei'
'Zhao, Jingtai'

_publ_section_title
;
(NH~4~)[B~3~PO~6~(OH)~3~].0.5H~2~O
;
_journal_coeditor_code WM2143
_journal_issue 11
_journal_name_full 'Acta Crystallographica, Section E'
_journal_page_first i85
_journal_page_last i85
_journal_paper_doi 10.1107/S1600536807046193
_journal_volume 63
_journal_year 2007
_chemical_formula_iupac '(N H4) [B3 P O6 (O H)3], 0.5H2 O'
_chemical_formula_moiety 'H4 N +, B3 H3 O9 P -, 0.5(H2 O)'
_chemical_formula_sum 'B3 H8 N O9.5 P'
_chemical_formula_weight 237.48
_chemical_name_systematic
;
ammonium catena-[monoboro-mono-dihydrogendiborate-monohydrogenphosphate]
hemihydrate
;
_space_group_IT_number 2
_space_group_name_Hall '-P 1'
_space_group_name_H-M_alt 'P -1'
_symmetry_cell_setting triclinic
_symmetry_space_group_name_Hall '-P 1'
_symmetry_space_group_name_H-M 'P -1'
_atom_sites_solution_hydrogens geom
_atom_sites_solution_primary direct
_atom_sites_solution_secondary difmap
_audit_creation_method SHELXL-97
_cell_angle_alpha 81.532(9)
_cell_angle_beta 85.369(9)
_cell_angle_gamma 83.641(8)
_cell_formula_units_Z 2
_cell_length_a 4.3665(2)
_cell_length_b 9.3680(4)
_cell_length_c 10.8267(8)
_cell_measurement_reflns_used 2516
_cell_measurement_temperature 296(2)
_cell_measurement_theta_max 55
_cell_measurement_theta_min 5
_cell_volume 434.41(4)
_computing_cell_refinement 'SAINT (Bruker, 2001)'
_computing_data_collection 'SMART (Bruker, 2001)'
_computing_data_reduction 'SAINT (Bruker, 2001)'
_computing_molecular_graphics 'ORTEP-3 for Windows (Farrugia, 1997)'
_computing_publication_material 'WinGX (Farrugia, 1999)'
_computing_structure_refinement 'SHELXL97 (Sheldrick, 1997)'
_computing_structure_solution 'SHELXS97 (Sheldrick, 1997)'
_diffrn_ambient_temperature 296(2)
_diffrn_measured_fraction_theta_full 0.988
_diffrn_measured_fraction_theta_max 0.988
_diffrn_measurement_device_type 'Bruker SMART CCD'
_diffrn_measurement_method \w
_diffrn_radiation_monochromator graphite
_diffrn_radiation_source 'fine-focus sealed tube'
_diffrn_radiation_type MoK\a
_diffrn_radiation_wavelength 0.71073
_diffrn_reflns_av_R_equivalents 0.0236
_diffrn_reflns_av_sigmaI/netI 0.0207
_diffrn_reflns_limit_h_max 5
_diffrn_reflns_limit_h_min -5
_diffrn_reflns_limit_k_max 12
_diffrn_reflns_limit_k_min -12
_diffrn_reflns_limit_l_max 13
_diffrn_reflns_limit_l_min -14
_diffrn_reflns_number 6501
_diffrn_reflns_theta_full 27.50
_diffrn_reflns_theta_max 27.50
_diffrn_reflns_theta_min 2.71
_diffrn_standards_number 0
_exptl_absorpt_coefficient_mu 0.351
_exptl_absorpt_correction_T_max 0.993
_exptl_absorpt_correction_T_min 0.887
_exptl_absorpt_correction_type multi-scan
_exptl_absorpt_process_details '(SADABS; Sheldrick, 2004)'
_exptl_crystal_colour colourless
_exptl_crystal_density_diffrn 1.808
_exptl_crystal_density_method 'not measured'
_exptl_crystal_description rod
_exptl_crystal_F_000 240
_exptl_crystal_size_max 0.35
_exptl_crystal_size_mid 0.20
_exptl_crystal_size_min 0.20
_refine_diff_density_max 0.410
_refine_diff_density_min -0.483
_refine_ls_extinction_method none
_refine_ls_goodness_of_fit_ref 1.064
_refine_ls_hydrogen_treatment refall
_refine_ls_matrix_type full
_refine_ls_number_parameters 157
_refine_ls_number_reflns 1996
_refine_ls_number_restraints 0
_refine_ls_restrained_S_all 1.064
_refine_ls_R_factor_all 0.0395
_refine_ls_R_factor_gt 0.0375
_refine_ls_shift/su_max 0.001
_refine_ls_shift/su_mean 0.000
_refine_ls_structure_factor_coef Fsqd
_refine_ls_weighting_details 'w=1/[\s^2^(Fo^2^)+(0.0522P)^2^+0.3672P] where P=(Fo^2^+2Fc^2^)/3'
_refine_ls_weighting_scheme calc
_refine_ls_wR_factor_gt 0.0968
_refine_ls_wR_factor_ref 0.0992
_reflns_number_gt 1788
_reflns_number_total 1996
_reflns_threshold_expression I>2\s(I)
_cod_data_source_file wm2143.cif
_cod_original_formula_sum 'B3 H8 N1 O9.5 P1'
_cod_database_code 2216153

loop_
_symmetry_equiv_pos_as_xyz
'x, y, z'
'-x, -y, -z'

loop_
_atom_site_type_symbol
_atom_site_label
_atom_site_fract_x
_atom_site_fract_y
_atom_site_fract_z
_atom_site_U_iso_or_equiv
_atom_site_adp_type
_atom_site_calc_flag
_atom_site_refinement_flags
_atom_site_occupancy
P P1 0.38071(10) 0.32784(5) 0.87493(4) 0.01661(15) Uani d . 1
B B1 -0.0816(4) 0.2710(2) 0.73583(18) 0.0161(4) Uani d . 1
B B2 1.2037(5) 0.2978(2) 0.52774(19) 0.0215(4) Uani d . 1
B B3 0.2114(5) 0.0630(2) 0.6493(2) 0.0223(4) Uani d . 1
O O1 0.5814(3) 0.29141(15) 0.75672(12) 0.0209(3) Uani d . 1
O O2 0.4119(3) 0.48339(14) 0.89765(12) 0.0231(3) Uani d . 1
O O3 0.0456(3) 0.33077(15) 0.83671(12) 0.0229(3) Uani d . 1
O O4 0.4403(3) 0.21875(15) 0.98843(13) 0.0263(3) Uani d . 1
O O5 0.0212(3) 0.11655(13) 0.73935(12) 0.0213(3) Uani d . 1
O O6 1.0000(3) 0.35280(13) 0.61382(12) 0.0202(3) Uani d . 1
O O7 0.6934(4) 0.62278(16) 0.57923(14) 0.0333(4) Uani d . 1
O O8 0.6974(4) 0.08201(16) 1.33756(16) 0.0391(4) Uani d . 1
O O9 0.3100(3) 0.15115(14) 0.54252(12) 0.0255(3) Uani d . 1
N N1 -0.0636(5) 0.6964(2) 0.8055(2) 0.0339(4) Uani d . 1
O Ow 0.0000 0.0000 1.0000 0.0738(10) Uani d S 1
H H1 -0.195(7) 0.730(3) 0.866(3) 0.044(8) Uiso d . 1
H H2 0.768(8) 0.539(4) 0.580(3) 0.060(10) Uiso d . 1
H H3 0.073(8) 0.620(4) 0.842(3) 0.055(9) Uiso d . 1
H H4 0.603(8) 0.104(4) 1.399(3) 0.055(9) Uiso d . 1
H H5 0.026(8) 0.774(4) 0.762(3) 0.058(9) Uiso d . 1
H H6 -0.167(9) 0.665(4) 0.745(4) 0.070(11) Uiso d . 1
H H7 0.44450(10) 0.48340(10) 0.97120(10) 0.0480(10) Uiso d . 1

loop_
_atom_site_aniso_label
_atom_site_aniso_U_11
_atom_site_aniso_U_22
_atom_site_aniso_U_33
_atom_site_aniso_U_12
_atom_site_aniso_U_13
_atom_site_aniso_U_23
P1 0.0144(2) 0.0187(2) 0.0176(2) -0.00196(16) 0.00014(17) -0.00570(17)
B1 0.0148(8) 0.0170(9) 0.0166(9) -0.0014(7) 0.0017(7) -0.0044(7)
B2 0.0244(10) 0.0182(9) 0.0200(10) 0.0017(8) 0.0036(8) -0.0024(7)
B3 0.0268(10) 0.0168(9) 0.0218(10) -0.0010(8) 0.0045(8) -0.0021(8)
O1 0.0134(6) 0.0309(7) 0.0207(6) -0.0026(5) 0.0003(5) -0.0117(5)
O2 0.0285(7) 0.0187(6) 0.0242(7) -0.0022(5) -0.0054(5) -0.0083(5)
O3 0.0131(6) 0.0341(7) 0.0244(7) -0.0020(5) 0.0004(5) -0.0151(6)
O4 0.0267(7) 0.0255(7) 0.0247(7) -0.0015(5) -0.0008(6) 0.0014(5)
O5 0.0254(7) 0.0164(6) 0.0203(6) -0.0004(5) 0.0068(5) -0.0021(5)
O6 0.0238(6) 0.0157(6) 0.0190(6) 0.0021(5) 0.0039(5) -0.0012(5)
O7 0.0507(10) 0.0181(7) 0.0247(7) 0.0054(6) 0.0147(7) 0.0020(6)
O8 0.0572(11) 0.0165(7) 0.0360(9) 0.0054(7) 0.0233(8) 0.0003(6)
O9 0.0356(8) 0.0159(6) 0.0216(7) 0.0024(5) 0.0110(6) -0.0019(5)
N1 0.0409(11) 0.0272(9) 0.0313(10) -0.0006(8) 0.0034(9) -0.0018(8)
Ow 0.104(3) 0.061(2) 0.0554(19) -0.0294(19) -0.0163(19) 0.0156(15)

loop_
_atom_type_symbol
_atom_type_description
_atom_type_scat_dispersion_real
_atom_type_scat_dispersion_imag
_atom_type_scat_source
B B 0.0013 0.0007 'International Tables Vol C Tables 4.2.6.8 and 6.1.1.4'
H H 0.0000 0.0000 'International Tables Vol C Tables 4.2.6.8 and 6.1.1.4'
N N 0.0061 0.0033 'International Tables Vol C Tables 4.2.6.8 and 6.1.1.4'
O O 0.0106 0.0060 'International Tables Vol C Tables 4.2.6.8 and 6.1.1.4'
P P 0.1023 0.0942 'International Tables Vol C Tables 4.2.6.8 and 6.1.1.4'

loop_
_geom_angle_atom_site_label_1
_geom_angle_atom_site_label_2
_geom_angle_atom_site_label_3
_geom_angle_site_symmetry_1
_geom_angle_site_symmetry_3
_geom_angle
_geom_angle_publ_flag
O4 P1 O2 . . 112.48(8) n
O4 P1 O3 . . 111.15(8) n
O2 P1 O3 . . 105.07(8) n
O4 P1 O1 . . 113.18(8) n
O2 P1 O1 . . 110.67(8) n
O3 P1 O1 . . 103.64(7) n
O5 B1 O6 . 1_455 111.34(14) n
O5 B1 O1 . 1_455 109.82(14) n
O6 B1 O1 1_455 1_455 107.39(14) n
O5 B1 O3 . . 110.95(14) n
O6 B1 O3 1_455 . 110.65(14) n
O1 B1 O3 1_455 . 106.51(13) n
O6 B2 O7 . 2_766 123.54(17) n
O6 B2 O9 . 1_655 120.76(17) n
O7 B2 O9 2_766 1_655 115.63(16) n
O5 B3 O8 . 2_657 118.96(18) n
O5 B3 O9 . . 121.62(17) n
O8 B3 O9 2_657 . 119.41(17) n
B1 O1 P1 1_655 . 129.61(11) n
P1 O2 H7 . . 109.52(12) n
B1 O3 P1 . . 131.73(11) n
B3 O5 B1 . . 123.09(15) n
B2 O6 B1 . 1_655 123.07(14) n
B2 O7 H2 2_766 . 109(2) n
B3 O8 H4 2_657 . 111(2) n
B3 O9 B2 . 1_455 118.75(15) n
H1 N1 H3 . . 109(3) n
H1 N1 H5 . . 108(3) n
H3 N1 H5 . . 116(3) n
H1 N1 H6 . . 112(3) n
H3 N1 H6 . . 110(3) n
H5 N1 H6 . . 103(3) n

loop_
_geom_bond_atom_site_label_1
_geom_bond_atom_site_label_2
_geom_bond_site_symmetry_2
_geom_bond_distance
_geom_bond_publ_flag
P1 O4 . 1.4984(14) y
P1 O2 . 1.5354(13) y
P1 O3 . 1.5487(13) y
P1 O1 . 1.5503(13) y
B1 O5 . 1.462(2) y
B1 O6 1_455 1.465(2) y
B1 O1 1_455 1.466(2) y
B1 O3 . 1.470(2) y
B2 O6 . 1.353(2) y
B2 O7 2_766 1.354(3) y
B2 O9 1_655 1.391(2) y
B3 O5 . 1.347(2) y
B3 O8 2_657 1.363(2) y
B3 O9 . 1.386(3) y
O1 B1 1_655 1.466(2) n
O2 H7 . 0.8202(13) n
O6 B1 1_655 1.465(2) n
O7 B2 2_766 1.354(3) n
O7 H2 . 0.81(4) n
O8 B3 2_657 1.363(2) n
O8 H4 . 0.79(4) n
O9 B2 1_455 1.391(2) n
N1 H1 . 0.90(3) n
N1 H3 . 0.94(3) n
N1 H5 . 0.92(4) n
N1 H6 . 0.92(4) n

loop_
_geom_hbond_atom_site_label_D
_geom_hbond_atom_site_label_H
_geom_hbond_atom_site_label_A
_geom_hbond_site_symmetry_A
_geom_hbond_distance_DH
_geom_hbond_distance_HA
_geom_hbond_distance_DA
_geom_hbond_angle_DHA
N1 H1 O4 2_567 0.90(3) 1.93(3) 2.821(3) 172(3)
N1 H3 O2 . 0.94(3) 1.92(4) 2.849(3) 169(3)
N1 H5 O8 2_667 0.92(4) 2.04(4) 2.942(3) 168(3)
N1 H6 O7 1_455 0.92(4) 2.05(4) 2.946(3) 164(3)
O7 H2 O6 . 0.81(4) 1.92(4) 2.7170(19) 166(3)
O8 H4 O9 1_556 0.79(4) 2.00(4) 2.789(2) 171(3)
O2 H7 O2 2_667 0.8201(13) 1.6804(13) 2.476(2) 163.02(5)
Ow . O5 . . . 2.869(3) .
Ow . O4 . . . 2.944(2) .
